data_7133978
loop_
_publ_author_name
'Gu, Zi-Ting'
'Chen, Hao-Chin'
'Yang, Jin-Peng'
'Hsu, Hsiu-Fu'
'Kuo, Ting-Shen'
'Lai, Long-Li'

_publ_section_title
;
 Efficient synthesis of porous triazine-based macrocycles with 22-carbon
 and 6-nitrogen ring atoms and their adsorption/desorption of non-volatile
 organic compounds.
;
_journal_issue 99
_journal_name_full 'Chemical communications (Cambridge, England)'
_journal_page_first 14830
_journal_page_last 14833
_journal_paper_doi 10.1039/d4cc04983g
_journal_volume 60
_journal_year 2024
_chemical_formula_moiety 'C56 H36 Cl2 N10'
_chemical_formula_sum 'C56 H36 Cl2 N10'
_chemical_formula_weight 919.85
_space_group_crystal_system triclinic
_space_group_IT_number 2
_space_group_name_Hall '-P 1'
_space_group_name_H-M_alt 'P -1'
_atom_sites_solution_hydrogens geom
_audit_creation_method SHELXL-2014/7
_audit_update_record
;
2024-10-24 deposited with the CCDC.	2024-11-13 downloaded from the CCDC.
;
_cell_angle_alpha 102.627(3)
_cell_angle_beta 100.704(3)
_cell_angle_gamma 114.701(3)
_cell_formula_units_Z 2
_cell_length_a 13.5359(11)
_cell_length_b 14.6708(11)
_cell_length_c 16.4233(13)
_cell_measurement_reflns_used 9954
_cell_measurement_temperature 200(2)
_cell_measurement_theta_max 25.04
_cell_measurement_theta_min 2.17
_cell_volume 2746.5(4)
_computing_cell_refinement 'SAINT V8.40B (Bruker AXS LLC, 2019)'
_computing_data_collection 'Bruker APEX4'
_computing_data_reduction 'SAINT V8.40B (Bruker AXS LLC, 2019)'
_computing_structure_refinement 'SHELXL-2014/7 (Sheldrick, 2014)'
_computing_structure_solution 'SHELXT 2018/2 (Sheldrick, 2018)'
_diffrn_ambient_temperature 200(2)
_diffrn_measured_fraction_theta_full 0.995
_diffrn_measured_fraction_theta_max 0.995
_diffrn_measurement_device_type 'Bruker D8 Venture'
_diffrn_radiation_type MoK\a
_diffrn_radiation_wavelength 0.71073
_diffrn_reflns_av_R_equivalents 0.0770
_diffrn_reflns_av_unetI/netI 0.0458
_diffrn_reflns_Laue_measured_fraction_full 0.995
_diffrn_reflns_Laue_measured_fraction_max 0.995
_diffrn_reflns_limit_h_max 16
_diffrn_reflns_limit_h_min -16
_diffrn_reflns_limit_k_max 17
_diffrn_reflns_limit_k_min -17
_diffrn_reflns_limit_l_max 19
_diffrn_reflns_limit_l_min -19
_diffrn_reflns_number 74086
_diffrn_reflns_point_group_measured_fraction_full 0.995
_diffrn_reflns_point_group_measured_fraction_max 0.995
_diffrn_reflns_theta_full 25.129
_diffrn_reflns_theta_max 25.129
_diffrn_reflns_theta_min 2.175
_exptl_absorpt_coefficient_mu 0.162
_exptl_absorpt_correction_T_max 0.992
_exptl_absorpt_correction_T_min 0.958
_exptl_absorpt_correction_type multi-scan
_exptl_crystal_colour colorless
_exptl_crystal_density_diffrn 1.112
_exptl_crystal_description prism
_exptl_crystal_F_000 952
_exptl_crystal_recrystallization_method 'Re-crystallisation from solvent: THF,MeOH'
_exptl_crystal_size_max 0.270
_exptl_crystal_size_mid 0.100
_exptl_crystal_size_min 0.050
_refine_diff_density_max 0.318
_refine_diff_density_min -0.354
_refine_diff_density_rms 0.040
_refine_ls_extinction_method none
_refine_ls_goodness_of_fit_ref 1.020
_refine_ls_hydrogen_treatment constr
_refine_ls_matrix_type full
_refine_ls_number_parameters 613
_refine_ls_number_reflns 9772
_refine_ls_number_restraints 0
_refine_ls_restrained_S_all 1.020
_refine_ls_R_factor_all 0.0563
_refine_ls_R_factor_gt 0.0423
_refine_ls_shift/su_max 0.001
_refine_ls_shift/su_mean 0.000
_refine_ls_structure_factor_coef Fsqd
_refine_ls_weighting_details 'w=1/[\s^2^(Fo^2^)+(0.0507P)^2^+1.0336P] where P=(Fo^2^+2Fc^2^)/3'
_refine_ls_weighting_scheme calc
_refine_ls_wR_factor_gt 0.1060
_refine_ls_wR_factor_ref 0.1157
_reflns_Friedel_coverage 0.000
_reflns_number_gt 7739
_reflns_number_total 9772
_reflns_threshold_expression 'I > 2\s(I)'
_cod_data_source_file d4cc04983g2.cif
_cod_data_source_block shelx
_cod_depositor_comments 'Adding full bibliography for 7133978.cif.'
_cod_original_cell_volume 2746.4(4)
_cod_database_code 7133978
_shelx_shelxl_version_number 2014/7
_shelx_space_group_comment
;
The symmetry employed for this shelxl refinement is uniquely defined
by the following loop, which should always be used as a source of
symmetry information in preference to the above space-group names.
They are only intended as comments.
;
_shelx_estimated_absorpt_t_min 0.958
_shelx_estimated_absorpt_t_max 0.992

loop_
_space_group_symop_operation_xyz
'x, y, z'
'-x, -y, -z'

loop_
_atom_site_label
_atom_site_type_symbol
_atom_site_fract_x
_atom_site_fract_y
_atom_site_fract_z
_atom_site_U_iso_or_equiv
_atom_site_adp_type
_atom_site_occupancy
_atom_site_site_symmetry_order
_atom_site_calc_flag
_atom_site_refinement_flags_posn
_atom_site_refinement_flags_adp
_atom_site_refinement_flags_occupancy
_atom_site_disorder_assembly
_atom_site_disorder_group
C1 C 0.84587(18) 0.94724(15) 0.25937(13) 0.0426(5) Uani 1 1 d . . . . .
C2 C 0.83279(17) 0.80729(15) 0.29790(13) 0.0398(5) Uani 1 1 d . . . . .
C3 C 0.83152(16) 0.67265(14) 0.36757(12) 0.0345(4) Uani 1 1 d . . . . .
C4 C 0.87011(16) 0.67380(14) 0.45249(12) 0.0344(4) Uani 1 1 d . . . . .
H4 H 0.9256 0.7389 0.4971 0.041 Uiso 1 1 calc R U . . .
C5 C 0.82805(15) 0.58060(14) 0.47241(11) 0.0316(4) Uani 1 1 d . . . . .
H5 H 0.8561 0.5827 0.5306 0.038 Uiso 1 1 calc R U . . .
C6 C 0.74576(14) 0.48406(13) 0.40935(11) 0.0274(4) Uani 1 1 d . . . . .
C7 C 0.70745(16) 0.48451(14) 0.32488(12) 0.0353(4) Uani 1 1 d . . . . .
H7 H 0.6509 0.4197 0.2805 0.042 Uiso 1 1 calc R U . . .
C8 C 0.74962(17) 0.57712(14) 0.30364(12) 0.0380(4) Uani 1 1 d . . . . .
H8 H 0.7223 0.5750 0.2453 0.046 Uiso 1 1 calc R U . . .
C9 C 0.69346(15) 0.38278(13) 0.43439(11) 0.0278(4) Uani 1 1 d . . . . .
C10 C 0.77325(15) 0.38991(13) 0.51826(11) 0.0284(4) Uani 1 1 d . . . . .
C11 C 0.88288(16) 0.40194(15) 0.53421(12) 0.0357(4) Uani 1 1 d . . . . .
H11 H 0.9177 0.4037 0.4890 0.043 Uiso 1 1 calc R U . . .
C12 C 0.94132(18) 0.41147(17) 0.61739(13) 0.0451(5) Uani 1 1 d . . . . .
H12 H 1.0170 0.4208 0.6293 0.054 Uiso 1 1 calc R U . . .
C13 C 0.8899(2) 0.40740(18) 0.68298(14) 0.0512(5) Uani 1 1 d . . . . .
H13 H 0.9309 0.4141 0.7395 0.061 Uiso 1 1 calc R U . . .
C14 C 0.78013(19) 0.39379(17) 0.66729(13) 0.0464(5) Uani 1 1 d . . . . .
H14 H 0.7448 0.3897 0.7122 0.056 Uiso 1 1 calc R U . . .
C15 C 0.72210(16) 0.38615(14) 0.58501(12) 0.0335(4) Uani 1 1 d . . . . .
C16 C 0.60898(16) 0.37725(14) 0.55167(12) 0.0350(4) Uani 1 1 d . . . . .
C17 C 0.52639(19) 0.37201(17) 0.59288(15) 0.0486(5) Uani 1 1 d . . . . .
H17 H 0.5391 0.3736 0.6522 0.058 Uiso 1 1 calc R U . . .
C18 C 0.42598(19) 0.36450(18) 0.54598(16) 0.0534(6) Uani 1 1 d . . . . .
H18 H 0.3683 0.3595 0.5728 0.064 Uiso 1 1 calc R U . . .
C19 C 0.40847(18) 0.36415(18) 0.45999(16) 0.0524(6) Uani 1 1 d . . . . .
H19 H 0.3391 0.3596 0.4288 0.063 Uiso 1 1 calc R U . . .
C20 C 0.49078(16) 0.37036(16) 0.41874(13) 0.0411(5) Uani 1 1 d . . . . .
H20 H 0.4785 0.3706 0.3599 0.049 Uiso 1 1 calc R U . . .
C21 C 0.59078(15) 0.37616(13) 0.46487(12) 0.0314(4) Uani 1 1 d . . . . .
C22 C 0.66215(15) 0.28196(13) 0.35905(11) 0.0283(4) Uani 1 1 d . . . . .
C23 C 0.55848(16) 0.19025(14) 0.33477(12) 0.0371(4) Uani 1 1 d . . . . .
H23 H 0.5035 0.1903 0.3632 0.044 Uiso 1 1 calc R U . . .
C24 C 0.53313(16) 0.09815(14) 0.26968(13) 0.0384(4) Uani 1 1 d . . . . .
H24 H 0.4614 0.0361 0.2539 0.046 Uiso 1 1 calc R U . . .
C25 C 0.61255(15) 0.09708(13) 0.22797(11) 0.0305(4) Uani 1 1 d . . . . .
C26 C 0.71627(16) 0.18762(14) 0.25082(12) 0.0339(4) Uani 1 1 d . . . . .
H26 H 0.7711 0.1873 0.2223 0.041 Uiso 1 1 calc R U . . .
C27 C 0.74017(15) 0.27902(14) 0.31552(12) 0.0327(4) Uani 1 1 d . . . . .
H27 H 0.8115 0.3412 0.3305 0.039 Uiso 1 1 calc R U . . .
C28 C 0.49355(15) -0.05937(13) 0.09489(11) 0.0296(4) Uani 1 1 d . . . . .
C29 C 0.38375(16) -0.21083(14) -0.01693(12) 0.0342(4) Uani 1 1 d . . . . .
C30 C 0.32770(16) -0.08821(14) 0.00718(11) 0.0319(4) Uani 1 1 d . . . . .
C31 C 0.24259(15) 0.03579(14) 0.00893(11) 0.0322(4) Uani 1 1 d . . . . .
C32 C 0.14668(17) 0.03807(15) -0.03563(12) 0.0396(4) Uani 1 1 d . . . . .
H32 H 0.0862 -0.0246 -0.0800 0.047 Uiso 1 1 calc R U . . .
C33 C 0.13770(16) 0.13018(15) -0.01643(12) 0.0379(4) Uani 1 1 d . . . . .
H33 H 0.0718 0.1302 -0.0489 0.046 Uiso 1 1 calc R U . . .
C34 C 0.22281(15) 0.22291(14) 0.04933(11) 0.0289(4) Uani 1 1 d . . . . .
C35 C 0.31554(16) 0.21755(14) 0.09693(12) 0.0343(4) Uani 1 1 d . . . . .
H35 H 0.3728 0.2785 0.1446 0.041 Uiso 1 1 calc R U . . .
C36 C 0.32747(16) 0.12647(14) 0.07735(12) 0.0359(4) Uani 1 1 d . . . . .
H36 H 0.3928 0.1260 0.1102 0.043 Uiso 1 1 calc R U . . .
C37 C 0.20695(15) 0.32204(14) 0.07304(11) 0.0294(4) Uani 1 1 d . . . . .
C38 C 0.11688(15) 0.32067(14) 0.00006(12) 0.0331(4) Uani 1 1 d . . . . .
C39 C 0.12136(18) 0.32547(17) -0.08274(13) 0.0453(5) Uani 1 1 d . . . . .
H39 H 0.1828 0.3244 -0.1022 0.054 Uiso 1 1 calc R U . . .
C40 C 0.0342(2) 0.3319(2) -0.13647(15) 0.0632(7) Uani 1 1 d . . . . .
H40 H 0.0354 0.3343 -0.1936 0.076 Uiso 1 1 calc R U . . .
C41 C -0.0550(2) 0.3351(2) -0.10766(17) 0.0683(7) Uani 1 1 d . . . . .
H41 H -0.1136 0.3399 -0.1453 0.082 Uiso 1 1 calc R U . . .
C42 C -0.05943(19) 0.33113(19) -0.02489(15) 0.0533(6) Uani 1 1 d . . . . .
H42 H -0.1202 0.3337 -0.0052 0.064 Uiso 1 1 calc R U . . .
C43 C 0.02711(16) 0.32339(15) 0.02877(12) 0.0357(4) Uani 1 1 d . . . . .
C44 C 0.04714(15) 0.32127(13) 0.11957(12) 0.0313(4) Uani 1 1 d . . . . .
C45 C -0.01654(16) 0.32243(14) 0.17700(13) 0.0369(4) Uani 1 1 d . . . . .
H45 H -0.0867 0.3238 0.1594 0.044 Uiso 1 1 calc R U . . .
C46 C 0.02495(16) 0.32152(15) 0.26052(13) 0.0381(4) Uani 1 1 d . . . . .
H46 H -0.0170 0.3229 0.3008 0.046 Uiso 1 1 calc R U . . .
C47 C 0.12668(16) 0.31857(15) 0.28596(12) 0.0376(4) Uani 1 1 d . . . . .
H47 H 0.1529 0.3166 0.3431 0.045 Uiso 1 1 calc R U . . .
C48 C 0.19093(16) 0.31842(14) 0.22932(12) 0.0340(4) Uani 1 1 d . . . . .
H48 H 0.2611 0.3172 0.2474 0.041 Uiso 1 1 calc R U . . .
C49 C 0.15102(14) 0.32012(13) 0.14619(11) 0.0287(4) Uani 1 1 d . . . . .
C50 C 0.31521(15) 0.43027(13) 0.09816(11) 0.0291(4) Uani 1 1 d . . . . .
C51 C 0.30452(17) 0.52129(15) 0.12702(14) 0.0425(5) Uani 1 1 d . . . . .
H51 H 0.2348 0.5141 0.1363 0.051 Uiso 1 1 calc R U . . .
C52 C 0.39180(18) 0.62121(15) 0.14241(14) 0.0432(5) Uani 1 1 d . . . . .
H52 H 0.3811 0.6816 0.1607 0.052 Uiso 1 1 calc R U . . .
C53 C 0.49529(15) 0.63432(14) 0.13130(12) 0.0332(4) Uani 1 1 d . . . . .
C54 C 0.50908(17) 0.54594(15) 0.10439(13) 0.0405(5) Uani 1 1 d . . . . .
H54 H 0.5802 0.5539 0.0977 0.049 Uiso 1 1 calc R U . . .
C55 C 0.41889(16) 0.44452(14) 0.08685(13) 0.0375(4) Uani 1 1 d . . . . .
H55 H 0.4289 0.3841 0.0667 0.045 Uiso 1 1 calc R U . . .
C56 C 0.68513(15) 0.79325(14) 0.19746(11) 0.0315(4) Uani 1 1 d . . . . .
Cl1 Cl 0.92341(5) 1.08139(4) 0.27233(4) 0.06223(18) Uani 1 1 d . . . . .
Cl2 Cl 0.35993(5) -0.33531(4) -0.07808(3) 0.05423(16) Uani 1 1 d . . . . .
N1 N 0.90048(15) 0.91112(13) 0.30705(12) 0.0529(5) Uani 1 1 d . . . . .
N2 N 0.72674(13) 0.74497(11) 0.24325(10) 0.0339(3) Uani 1 1 d . . . . .
N3 N 0.74178(13) 0.89804(12) 0.20467(10) 0.0369(4) Uani 1 1 d . . . . .
N4 N 0.88232(15) 0.77011(13) 0.35158(11) 0.0478(4) Uani 1 1 d . . . . .
H4A H 0.9556 0.8119 0.3803 0.057 Uiso 1 1 calc R U . . .
N5 N 0.58972(13) 0.00138(11) 0.16325(10) 0.0342(3) Uani 1 1 d . . . . .
H5A H 0.6426 -0.0189 0.1688 0.041 Uiso 1 1 calc R U . . .
N6 N 0.47987(13) -0.15537(11) 0.04944(9) 0.0320(3) Uani 1 1 d . . . . .
N7 N 0.30304(13) -0.18683(12) -0.04300(10) 0.0361(4) Uani 1 1 d . . . . .
N8 N 0.42043(13) -0.02183(11) 0.07554(9) 0.0317(3) Uani 1 1 d . . . . .
N9 N 0.24633(13) -0.06070(12) -0.01902(10) 0.0381(4) Uani 1 1 d . . . . .
H9 H 0.1846 -0.1121 -0.0610 0.046 Uiso 1 1 calc R U . . .
N10 N 0.57911(13) 0.73842(12) 0.14118(11) 0.0398(4) Uani 1 1 d . . . . .
H10 H 0.5589 0.7699 0.1066 0.048 Uiso 1 1 calc R U . . .

loop_
_atom_site_aniso_label
_atom_site_aniso_U_11
_atom_site_aniso_U_22
_atom_site_aniso_U_33
_atom_site_aniso_U_23
_atom_site_aniso_U_13
_atom_site_aniso_U_12
C1 0.0420(12) 0.0274(10) 0.0484(12) 0.0153(9) 0.0056(10) 0.0098(9)
C2 0.0375(11) 0.0308(10) 0.0440(11) 0.0152(9) 0.0045(9) 0.0122(9)
C3 0.0315(10) 0.0284(9) 0.0424(10) 0.0144(8) 0.0060(8) 0.0144(8)
C4 0.0317(10) 0.0265(9) 0.0359(10) 0.0052(8) 0.0010(8) 0.0122(8)
C5 0.0351(10) 0.0305(9) 0.0273(9) 0.0074(7) 0.0049(8) 0.0171(8)
C6 0.0269(9) 0.0259(9) 0.0317(9) 0.0085(7) 0.0073(7) 0.0157(8)
C7 0.0360(11) 0.0281(9) 0.0322(9) 0.0056(8) -0.0003(8) 0.0134(8)
C8 0.0418(11) 0.0324(10) 0.0331(10) 0.0121(8) 0.0009(8) 0.0157(9)
C9 0.0263(9) 0.0270(9) 0.0309(9) 0.0085(7) 0.0068(7) 0.0148(8)
C10 0.0298(10) 0.0243(8) 0.0330(9) 0.0104(7) 0.0085(8) 0.0147(8)
C11 0.0354(11) 0.0386(10) 0.0388(10) 0.0144(8) 0.0115(8) 0.0221(9)
C12 0.0407(12) 0.0536(13) 0.0493(12) 0.0208(10) 0.0085(10) 0.0304(11)
C13 0.0583(14) 0.0665(15) 0.0436(12) 0.0290(11) 0.0110(11) 0.0399(12)
C14 0.0559(14) 0.0600(13) 0.0411(11) 0.0275(10) 0.0218(10) 0.0357(12)
C15 0.0370(11) 0.0319(10) 0.0379(10) 0.0163(8) 0.0144(8) 0.0187(9)
C16 0.0356(11) 0.0334(10) 0.0413(10) 0.0129(8) 0.0154(9) 0.0195(9)
C17 0.0498(13) 0.0536(13) 0.0563(13) 0.0229(11) 0.0294(11) 0.0295(11)
C18 0.0411(13) 0.0555(14) 0.0712(16) 0.0159(12) 0.0293(12) 0.0275(11)
C19 0.0315(12) 0.0534(13) 0.0673(15) 0.0062(11) 0.0094(10) 0.0251(11)
C20 0.0330(11) 0.0435(11) 0.0445(11) 0.0072(9) 0.0067(9) 0.0222(9)
C21 0.0281(10) 0.0263(9) 0.0381(10) 0.0060(8) 0.0084(8) 0.0145(8)
C22 0.0298(10) 0.0263(9) 0.0294(9) 0.0093(7) 0.0068(7) 0.0148(8)
C23 0.0325(11) 0.0319(10) 0.0435(11) 0.0081(8) 0.0153(9) 0.0132(9)
C24 0.0316(11) 0.0255(9) 0.0463(11) 0.0060(8) 0.0119(9) 0.0061(8)
C25 0.0326(10) 0.0247(9) 0.0333(9) 0.0072(7) 0.0055(8) 0.0159(8)
C26 0.0299(10) 0.0323(10) 0.0387(10) 0.0078(8) 0.0120(8) 0.0155(8)
C27 0.0261(10) 0.0254(9) 0.0399(10) 0.0064(8) 0.0093(8) 0.0088(8)
C28 0.0315(10) 0.0258(9) 0.0320(9) 0.0099(7) 0.0100(8) 0.0139(8)
C29 0.0393(11) 0.0288(9) 0.0327(9) 0.0051(8) 0.0081(8) 0.0186(9)
C30 0.0338(10) 0.0307(9) 0.0326(9) 0.0089(8) 0.0098(8) 0.0177(8)
C31 0.0316(10) 0.0298(9) 0.0346(9) 0.0074(8) 0.0078(8) 0.0166(8)
C32 0.0332(11) 0.0346(10) 0.0396(10) 0.0021(8) -0.0020(8) 0.0167(9)
C33 0.0303(10) 0.0378(10) 0.0411(10) 0.0074(9) 0.0002(8) 0.0195(9)
C34 0.0280(9) 0.0311(9) 0.0309(9) 0.0112(8) 0.0091(7) 0.0168(8)
C35 0.0291(10) 0.0302(9) 0.0369(10) 0.0060(8) 0.0025(8) 0.0141(8)
C36 0.0297(10) 0.0331(10) 0.0417(10) 0.0089(8) 0.0029(8) 0.0173(9)
C37 0.0265(9) 0.0304(9) 0.0333(9) 0.0111(8) 0.0070(7) 0.0162(8)
C38 0.0309(10) 0.0333(10) 0.0380(10) 0.0140(8) 0.0081(8) 0.0179(8)
C39 0.0464(13) 0.0586(13) 0.0436(11) 0.0241(10) 0.0170(10) 0.0317(11)
C40 0.0672(17) 0.099(2) 0.0482(13) 0.0422(14) 0.0190(12) 0.0528(16)
C41 0.0597(16) 0.110(2) 0.0650(16) 0.0523(16) 0.0175(13) 0.0565(16)
C42 0.0417(13) 0.0771(16) 0.0609(14) 0.0364(13) 0.0172(11) 0.0388(12)
C43 0.0305(10) 0.0378(10) 0.0422(10) 0.0175(9) 0.0082(8) 0.0184(9)
C44 0.0253(9) 0.0268(9) 0.0395(10) 0.0110(8) 0.0069(8) 0.0119(8)
C45 0.0256(10) 0.0349(10) 0.0495(11) 0.0136(9) 0.0129(9) 0.0137(8)
C46 0.0330(11) 0.0371(10) 0.0422(11) 0.0119(9) 0.0162(9) 0.0138(9)
C47 0.0377(11) 0.0381(10) 0.0349(10) 0.0135(8) 0.0114(8) 0.0156(9)
C48 0.0303(10) 0.0351(10) 0.0368(10) 0.0119(8) 0.0071(8) 0.0171(8)
C49 0.0249(9) 0.0240(8) 0.0361(9) 0.0096(7) 0.0082(7) 0.0115(7)
C50 0.0279(9) 0.0290(9) 0.0332(9) 0.0123(8) 0.0096(8) 0.0151(8)
C51 0.0375(11) 0.0353(11) 0.0624(13) 0.0162(10) 0.0240(10) 0.0207(9)
C52 0.0452(12) 0.0318(10) 0.0581(13) 0.0133(9) 0.0188(10) 0.0228(10)
C53 0.0301(10) 0.0293(9) 0.0370(10) 0.0138(8) 0.0049(8) 0.0123(8)
C54 0.0303(11) 0.0363(11) 0.0571(12) 0.0166(9) 0.0143(9) 0.0171(9)
C55 0.0357(11) 0.0299(10) 0.0501(11) 0.0127(9) 0.0145(9) 0.0184(9)
C56 0.0339(10) 0.0279(9) 0.0360(10) 0.0125(8) 0.0115(8) 0.0166(8)
Cl1 0.0578(4) 0.0283(3) 0.0768(4) 0.0230(3) -0.0024(3) 0.0065(2)
Cl2 0.0609(4) 0.0385(3) 0.0508(3) -0.0078(2) -0.0029(3) 0.0320(3)
N1 0.0444(11) 0.0306(9) 0.0619(11) 0.0215(8) -0.0055(9) 0.0049(8)
N2 0.0328(9) 0.0278(8) 0.0386(8) 0.0130(7) 0.0072(7) 0.0130(7)
N3 0.0353(9) 0.0274(8) 0.0452(9) 0.0143(7) 0.0080(7) 0.0133(7)
N4 0.0351(10) 0.0329(9) 0.0572(11) 0.0212(8) -0.0066(8) 0.0057(8)
N5 0.0315(9) 0.0273(8) 0.0409(9) 0.0050(7) 0.0044(7) 0.0176(7)
N6 0.0358(9) 0.0262(8) 0.0334(8) 0.0061(6) 0.0066(7) 0.0178(7)
N7 0.0369(9) 0.0320(8) 0.0359(8) 0.0037(7) 0.0047(7) 0.0198(7)
N8 0.0306(8) 0.0275(8) 0.0342(8) 0.0061(6) 0.0047(7) 0.0157(7)
N9 0.0325(9) 0.0317(8) 0.0405(9) -0.0001(7) -0.0008(7) 0.0176(7)
N10 0.0338(9) 0.0302(8) 0.0513(10) 0.0200(8) 0.0026(8) 0.0131(7)

loop_
_atom_type_symbol
_atom_type_description
_atom_type_scat_dispersion_real
_atom_type_scat_dispersion_imag
_atom_type_scat_source
C C 0.0033 0.0016 'International Tables Vol C Tables 4.2.6.8 and 6.1.1.4'
H H 0.0000 0.0000 'International Tables Vol C Tables 4.2.6.8 and 6.1.1.4'
Cl Cl 0.1484 0.1585 'International Tables Vol C Tables 4.2.6.8 and 6.1.1.4'
N N 0.0061 0.0033 'International Tables Vol C Tables 4.2.6.8 and 6.1.1.4'
O O 0.0106 0.0060 'International Tables Vol C Tables 4.2.6.8 and 6.1.1.4'

loop_
_geom_angle_atom_site_label_1
_geom_angle_atom_site_label_2
_geom_angle_atom_site_label_3
_geom_angle
_geom_angle_site_symmetry_1
_geom_angle_site_symmetry_3
_geom_angle_publ_flag
N3 C1 N1 129.87(17) . . ?
N3 C1 Cl1 115.08(14) . . ?
N1 C1 Cl1 115.05(15) . . ?
N2 C2 N4 120.49(16) . . ?
N2 C2 N1 125.61(17) . . ?
N4 C2 N1 113.89(17) . . ?
C8 C3 C4 118.99(16) . . ?
C8 C3 N4 124.09(16) . . ?
C4 C3 N4 116.88(16) . . ?
C5 C4 C3 120.29(16) . . ?
C5 C4 H4 119.9 . . ?
C3 C4 H4 119.9 . . ?
C4 C5 C6 121.63(16) . . ?
C4 C5 H5 119.2 . . ?
C6 C5 H5 119.2 . . ?
C7 C6 C5 117.31(15) . . ?
C7 C6 C9 121.75(15) . . ?
C5 C6 C9 120.79(15) . . ?
C8 C7 C6 121.76(17) . . ?
C8 C7 H7 119.1 . . ?
C6 C7 H7 119.1 . . ?
C3 C8 C7 120.02(16) . . ?
C3 C8 H8 120.0 . . ?
C7 C8 H8 120.0 . . ?
C21 C9 C10 100.84(13) . . ?
C21 C9 C6 109.39(13) . . ?
C10 C9 C6 111.92(14) . . ?
C21 C9 C22 112.52(14) . . ?
C10 C9 C22 109.72(13) . . ?
C6 C9 C22 111.96(13) . . ?
C11 C10 C15 120.09(16) . . ?
C11 C10 C9 129.20(15) . . ?
C15 C10 C9 110.68(15) . . ?
C10 C11 C12 119.06(18) . . ?
C10 C11 H11 120.5 . . ?
C12 C11 H11 120.5 . . ?
C13 C12 C11 120.45(19) . . ?
C13 C12 H12 119.8 . . ?
C11 C12 H12 119.8 . . ?
C14 C13 C12 120.89(19) . . ?
C14 C13 H13 119.6 . . ?
C12 C13 H13 119.6 . . ?
C13 C14 C15 119.00(19) . . ?
C13 C14 H14 120.5 . . ?
C15 C14 H14 120.5 . . ?
C14 C15 C10 120.50(17) . . ?
C14 C15 C16 130.72(17) . . ?
C10 C15 C16 108.74(15) . . ?
C21 C16 C17 120.56(18) . . ?
C21 C16 C15 108.89(15) . . ?
C17 C16 C15 130.54(18) . . ?
C18 C17 C16 118.8(2) . . ?
C18 C17 H17 120.6 . . ?
C16 C17 H17 120.6 . . ?
C17 C18 C19 120.5(2) . . ?
C17 C18 H18 119.7 . . ?
C19 C18 H18 119.7 . . ?
C18 C19 C20 121.0(2) . . ?
C18 C19 H19 119.5 . . ?
C20 C19 H19 119.5 . . ?
C21 C20 C19 118.72(19) . . ?
C21 C20 H20 120.6 . . ?
C19 C20 H20 120.6 . . ?
C20 C21 C16 120.37(17) . . ?
C20 C21 C9 128.80(17) . . ?
C16 C21 C9 110.83(15) . . ?
C23 C22 C27 117.61(16) . . ?
C23 C22 C9 121.80(15) . . ?
C27 C22 C9 120.53(15) . . ?
C22 C23 C24 121.46(17) . . ?
C22 C23 H23 119.3 . . ?
C24 C23 H23 119.3 . . ?
C25 C24 C23 119.77(17) . . ?
C25 C24 H24 120.1 . . ?
C23 C24 H24 120.1 . . ?
C24 C25 C26 119.82(16) . . ?
C24 C25 N5 120.49(16) . . ?
C26 C25 N5 119.66(16) . . ?
C25 C26 C27 119.79(17) . . ?
C25 C26 H26 120.1 . . ?
C27 C26 H26 120.1 . . ?
C26 C27 C22 121.55(17) . . ?
C26 C27 H27 119.2 . . ?
C22 C27 H27 119.2 . . ?
N8 C28 N5 119.11(15) . . ?
N8 C28 N6 125.22(16) . . ?
N5 C28 N6 115.66(15) . . ?
N7 C29 N6 129.72(16) . . ?
N7 C29 Cl2 115.17(14) . . ?
N6 C29 Cl2 115.10(13) . . ?
N8 C30 N9 120.56(16) . . ?
N8 C30 N7 126.13(16) . . ?
N9 C30 N7 113.31(16) . . ?
C32 C31 C36 118.90(16) . . ?
C32 C31 N9 116.46(16) . . ?
C36 C31 N9 124.64(16) . . ?
C33 C32 C31 120.87(17) . . ?
C33 C32 H32 119.6 . . ?
C31 C32 H32 119.6 . . ?
C32 C33 C34 121.49(16) . . ?
C32 C33 H33 119.3 . . ?
C34 C33 H33 119.3 . . ?
C33 C34 C35 116.89(16) . . ?
C33 C34 C37 120.25(15) . . ?
C35 C34 C37 122.58(15) . . ?
C36 C35 C34 122.46(17) . . ?
C36 C35 H35 118.8 . . ?
C34 C35 H35 118.8 . . ?
C35 C36 C31 119.24(16) . . ?
C35 C36 H36 120.4 . . ?
C31 C36 H36 120.4 . . ?
C38 C37 C49 100.68(13) . . ?
C38 C37 C34 113.22(14) . . ?
C49 C37 C34 109.10(13) . . ?
C38 C37 C50 106.05(13) . . ?
C49 C37 C50 110.32(14) . . ?
C34 C37 C50 116.33(14) . . ?
C39 C38 C43 120.58(17) . . ?
C39 C38 C37 127.97(17) . . ?
C43 C38 C37 111.23(15) . . ?
C40 C39 C38 118.6(2) . . ?
C40 C39 H39 120.7 . . ?
C38 C39 H39 120.7 . . ?
C39 C40 C41 120.8(2) . . ?
C39 C40 H40 119.6 . . ?
C41 C40 H40 119.6 . . ?
C42 C41 C40 120.9(2) . . ?
C42 C41 H41 119.5 . . ?
C40 C41 H41 119.5 . . ?
C41 C42 C43 118.5(2) . . ?
C41 C42 H42 120.8 . . ?
C43 C42 H42 120.8 . . ?
C42 C43 C38 120.67(18) . . ?
C42 C43 C44 130.71(18) . . ?
C38 C43 C44 108.57(15) . . ?
C45 C44 C49 120.50(17) . . ?
C45 C44 C43 131.13(17) . . ?
C49 C44 C43 108.36(15) . . ?
C46 C45 C44 118.40(17) . . ?
C46 C45 H45 120.8 . . ?
C44 C45 H45 120.8 . . ?
C47 C46 C45 120.84(17) . . ?
C47 C46 H46 119.6 . . ?
C45 C46 H46 119.6 . . ?
C46 C47 C48 120.98(17) . . ?
C46 C47 H47 119.5 . . ?
C48 C47 H47 119.5 . . ?
C49 C48 C47 118.77(17) . . ?
C49 C48 H48 120.6 . . ?
C47 C48 H48 120.6 . . ?
C48 C49 C44 120.50(16) . . ?
C48 C49 C37 128.42(16) . . ?
C44 C49 C37 111.07(15) . . ?
C55 C50 C51 117.11(16) . . ?
C55 C50 C37 125.51(15) . . ?
C51 C50 C37 117.10(15) . . ?
C52 C51 C50 121.96(18) . . ?
C52 C51 H51 119.0 . . ?
C50 C51 H51 119.0 . . ?
C51 C52 C53 120.29(17) . . ?
C51 C52 H52 119.9 . . ?
C53 C52 H52 119.9 . . ?
C54 C53 C52 119.04(17) . . ?
C54 C53 N10 122.93(17) . . ?
C52 C53 N10 117.81(16) . . ?
C53 C54 C55 120.23(18) . . ?
C53 C54 H54 119.9 . . ?
C55 C54 H54 119.9 . . ?
C50 C55 C54 121.34(17) . . ?
C50 C55 H55 119.3 . . ?
C54 C55 H55 119.3 . . ?
N10 C56 N2 119.62(16) . . ?
N10 C56 N3 115.08(15) . . ?
N2 C56 N3 125.28(17) . . ?
C1 N1 C2 112.12(17) . . ?
C2 N2 C56 114.55(15) . . ?
C1 N3 C56 112.39(15) . . ?
C2 N4 C3 128.28(17) . . ?
C2 N4 H4A 115.9 . . ?
C3 N4 H4A 115.9 . . ?
C28 N5 C25 124.68(15) . . ?
C28 N5 H5A 117.7 . . ?
C25 N5 H5A 117.7 . . ?
C29 N6 C28 112.46(15) . . ?
C29 N7 C30 112.02(15) . . ?
C30 N8 C28 114.42(15) . . ?
C30 N9 C31 131.62(16) . . ?
C30 N9 H9 114.2 . . ?
C31 N9 H9 114.2 . . ?
C56 N10 C53 126.75(15) . . ?
C56 N10 H10 116.6 . . ?
C53 N10 H10 116.6 . . ?

loop_
_geom_bond_atom_site_label_1
_geom_bond_atom_site_label_2
_geom_bond_distance
_geom_bond_site_symmetry_2
_geom_bond_publ_flag
C1 N3 1.308(2) . ?
C1 N1 1.317(3) . ?
C1 Cl1 1.7400(19) . ?
C2 N2 1.330(2) . ?
C2 N4 1.349(2) . ?
C2 N1 1.366(2) . ?
C3 C8 1.386(3) . ?
C3 C4 1.389(2) . ?
C3 N4 1.413(2) . ?
C4 C5 1.384(2) . ?
C4 H4 0.9500 . ?
C5 C6 1.390(2) . ?
C5 H5 0.9500 . ?
C6 C7 1.390(2) . ?
C6 C9 1.541(2) . ?
C7 C8 1.388(2) . ?
C7 H7 0.9500 . ?
C8 H8 0.9500 . ?
C9 C21 1.536(2) . ?
C9 C10 1.538(2) . ?
C9 C22 1.543(2) . ?
C10 C11 1.385(2) . ?
C10 C15 1.400(2) . ?
C11 C12 1.391(3) . ?
C11 H11 0.9500 . ?
C12 C13 1.385(3) . ?
C12 H12 0.9500 . ?
C13 C14 1.379(3) . ?
C13 H13 0.9500 . ?
C14 C15 1.386(3) . ?
C14 H14 0.9500 . ?
C15 C16 1.467(3) . ?
C16 C21 1.396(3) . ?
C16 C17 1.395(3) . ?
C17 C18 1.379(3) . ?
C17 H17 0.9500 . ?
C18 C19 1.386(3) . ?
C18 H18 0.9500 . ?
C19 C20 1.390(3) . ?
C19 H19 0.9500 . ?
C20 C21 1.381(3) . ?
C20 H20 0.9500 . ?
C22 C23 1.385(2) . ?
C22 C27 1.390(2) . ?
C23 C24 1.390(3) . ?
C23 H23 0.9500 . ?
C24 C25 1.381(3) . ?
C24 H24 0.9500 . ?
C25 C26 1.380(2) . ?
C25 N5 1.435(2) . ?
C26 C27 1.385(2) . ?
C26 H26 0.9500 . ?
C27 H27 0.9500 . ?
C28 N8 1.341(2) . ?
C28 N5 1.341(2) . ?
C28 N6 1.359(2) . ?
C29 N7 1.309(2) . ?
C29 N6 1.320(2) . ?
C29 Cl2 1.7417(18) . ?
C30 N8 1.327(2) . ?
C30 N9 1.354(2) . ?
C30 N7 1.363(2) . ?
C31 C32 1.384(3) . ?
C31 C36 1.394(2) . ?
C31 N9 1.415(2) . ?
C32 C33 1.380(3) . ?
C32 H32 0.9500 . ?
C33 C34 1.389(2) . ?
C33 H33 0.9500 . ?
C34 C35 1.392(2) . ?
C34 C37 1.535(2) . ?
C35 C36 1.388(2) . ?
C35 H35 0.9500 . ?
C36 H36 0.9500 . ?
C37 C38 1.533(2) . ?
C37 C49 1.534(2) . ?
C37 C50 1.544(2) . ?
C38 C39 1.388(3) . ?
C38 C43 1.395(3) . ?
C39 C40 1.387(3) . ?
C39 H39 0.9500 . ?
C40 C41 1.389(3) . ?
C40 H40 0.9500 . ?
C41 C42 1.384(3) . ?
C41 H41 0.9500 . ?
C42 C43 1.390(3) . ?
C42 H42 0.9500 . ?
C43 C44 1.475(3) . ?
C44 C45 1.393(3) . ?
C44 C49 1.401(2) . ?
C45 C46 1.388(3) . ?
C45 H45 0.9500 . ?
C46 C47 1.384(3) . ?
C46 H46 0.9500 . ?
C47 C48 1.387(3) . ?
C47 H47 0.9500 . ?
C48 C49 1.382(2) . ?
C48 H48 0.9500 . ?
C50 C55 1.384(3) . ?
C50 C51 1.393(2) . ?
C51 C52 1.374(3) . ?
C51 H51 0.9500 . ?
C52 C53 1.385(3) . ?
C52 H52 0.9500 . ?
C53 C54 1.376(3) . ?
C53 N10 1.422(2) . ?
C54 C55 1.397(3) . ?
C54 H54 0.9500 . ?
C55 H55 0.9500 . ?
C56 N10 1.333(2) . ?
C56 N2 1.339(2) . ?
C56 N3 1.366(2) . ?
N4 H4A 0.8800 . ?
N5 H5A 0.8800 . ?
N9 H9 0.8800 . ?
N10 H10 0.8800 . ?
